data_4036490
loop_
_publ_author_name
'Fischer, Fabian'
'Siegle, Alexander F.'
'Checinski, Marek'
'Fischer, Christine'
'Kral, Karolin'
'Thede, Richard'
'Trapp, Oliver'
'Hapke, Marko'

_publ_section_title
;
 Synthesis of Naphthylpyridines from Unsymmetrical Naphthylheptadiynes and
 the Configurational Stability of the Biaryl Axis.
;
_journal_issue 8
_journal_name_full 'The Journal of organic chemistry'
_journal_page_first 3087
_journal_page_last 3102
_journal_paper_doi 10.1021/acs.joc.5b02190
_journal_volume 81
_journal_year 2016
_chemical_formula_sum 'C29 H19 N O2'
_chemical_formula_weight 413.45
_space_group_crystal_system orthorhombic
_space_group_IT_number 61
_space_group_name_Hall '-P 2ac 2ab'
_space_group_name_H-M_alt 'P b c a'
_atom_sites_solution_hydrogens geom
_audit_creation_method SHELXL-2014/7
_cell_angle_alpha 90
_cell_angle_beta 90
_cell_angle_gamma 90
_cell_formula_units_Z 8
_cell_length_a 8.1798(2)
_cell_length_b 18.7387(5)
_cell_length_c 26.7480(8)
_cell_measurement_reflns_used 9977
_cell_measurement_temperature 150(2)
_cell_measurement_theta_max 66.67
_cell_measurement_theta_min 3.30
_cell_volume 4099.90(19)
_computing_cell_refinement 'SAINT (Bruker, 2013)'
_computing_data_collection 'APEX2 (Bruker, 2014)'
_computing_data_reduction SAINT
_computing_structure_refinement 'SHELXL-2014/7 (Sheldrick, 2015)'
_computing_structure_solution 'SHELXS-97 (Sheldrick, 2008)'
_diffrn_ambient_temperature 150(2)
_diffrn_detector_area_resol_mean 8.3333
_diffrn_measured_fraction_theta_full 0.998
_diffrn_measured_fraction_theta_max 0.998
_diffrn_measurement_device_type 'Bruker APEX-II CCD'
_diffrn_measurement_method '\f and \w scans'
_diffrn_radiation_monochromator multilayer
_diffrn_radiation_source microfocus
_diffrn_radiation_type CuK\a
_diffrn_radiation_wavelength 1.54178
_diffrn_reflns_av_R_equivalents 0.0334
_diffrn_reflns_av_unetI/netI 0.0222
_diffrn_reflns_Laue_measured_fraction_full 0.998
_diffrn_reflns_Laue_measured_fraction_max 0.998
_diffrn_reflns_limit_h_max 7
_diffrn_reflns_limit_h_min -9
_diffrn_reflns_limit_k_max 22
_diffrn_reflns_limit_k_min -22
_diffrn_reflns_limit_l_max 31
_diffrn_reflns_limit_l_min -28
_diffrn_reflns_number 23198
_diffrn_reflns_point_group_measured_fraction_full 0.998
_diffrn_reflns_point_group_measured_fraction_max 0.998
_diffrn_reflns_theta_full 66.661
_diffrn_reflns_theta_max 66.661
_diffrn_reflns_theta_min 3.304
_exptl_absorpt_coefficient_mu 0.664
_exptl_absorpt_correction_T_max 0.94
_exptl_absorpt_correction_T_min 0.80
_exptl_absorpt_correction_type multi-scan
_exptl_absorpt_process_details 'SADABS (Bruker, 2014)'
_exptl_crystal_colour yellow
_exptl_crystal_density_diffrn 1.340
_exptl_crystal_description needle
_exptl_crystal_F_000 1728
_exptl_crystal_size_max 0.429
_exptl_crystal_size_mid 0.092
_exptl_crystal_size_min 0.092
_refine_diff_density_max 0.173
_refine_diff_density_min -0.183
_refine_diff_density_rms 0.037
_refine_ls_extinction_method none
_refine_ls_goodness_of_fit_ref 1.048
_refine_ls_hydrogen_treatment constr
_refine_ls_matrix_type full
_refine_ls_number_parameters 290
_refine_ls_number_reflns 3628
_refine_ls_number_restraints 0
_refine_ls_restrained_S_all 1.048
_refine_ls_R_factor_all 0.0372
_refine_ls_R_factor_gt 0.0337
_refine_ls_shift/su_max 0.001
_refine_ls_shift/su_mean 0.000
_refine_ls_structure_factor_coef Fsqd
_refine_ls_weighting_details 'w=1/[\s^2^(Fo^2^)+(0.0459P)^2^+1.1068P] where P=(Fo^2^+2Fc^2^)/3'
_refine_ls_weighting_scheme calc
_refine_ls_wR_factor_gt 0.0847
_refine_ls_wR_factor_ref 0.0877
_reflns_Friedel_coverage 0.000
_reflns_number_gt 3294
_reflns_number_total 3628
_reflns_threshold_expression 'I > 2\s(I)'
_cod_data_source_file jo5b02190_si_002.cif
_cod_data_source_block AX0937
_cod_database_code 4036490
_shelx_shelxl_version_number 2014/7
_shelx_space_group_comment
;
The symmetry employed for this shelxl refinement is uniquely defined
by the following loop, which should always be used as a source of
symmetry information in preference to the above space-group names.
They are only intended as comments.
;

loop_
_space_group_symop_operation_xyz
'x, y, z'
'x+1/2, -y+1/2, -z'
'-x, y+1/2, -z+1/2'
'-x+1/2, -y, z+1/2'
'-x, -y, -z'
'-x-1/2, y-1/2, z'
'x, -y-1/2, z-1/2'
'x-1/2, y, -z-1/2'

loop_
_atom_site_label
_atom_site_type_symbol
_atom_site_fract_x
_atom_site_fract_y
_atom_site_fract_z
_atom_site_U_iso_or_equiv
_atom_site_adp_type
_atom_site_occupancy
_atom_site_site_symmetry_order
_atom_site_calc_flag
_atom_site_refinement_flags_posn
_atom_site_refinement_flags_adp
C1 C 0.86521(13) 0.21497(6) 0.67529(4) 0.0224(2) Uani 1 1 d . .
C2 C 0.93367(14) 0.18234(6) 0.71664(4) 0.0249(2) Uani 1 1 d . .
C3 C 0.95599(15) 0.21986(7) 0.76196(4) 0.0291(3) Uani 1 1 d . .
H3 H 1.0045 0.1970 0.7900 0.035 Uiso 1 1 calc R U
C4 C 0.90699(16) 0.28935(6) 0.76493(4) 0.0303(3) Uani 1 1 d . .
H4 H 0.9204 0.3143 0.7956 0.036 Uiso 1 1 calc R U
C5 C 0.78507(17) 0.39720(6) 0.72686(5) 0.0340(3) Uani 1 1 d . .
H5 H 0.7939 0.4218 0.7578 0.041 Uiso 1 1 calc R U
C6 C 0.72252(17) 0.43186(7) 0.68623(5) 0.0353(3) Uani 1 1 d . .
H6 H 0.6888 0.4802 0.6889 0.042 Uiso 1 1 calc R U
C7 C 0.70815(15) 0.39555(6) 0.64024(5) 0.0301(3) Uani 1 1 d . .
H7 H 0.6664 0.4199 0.6118 0.036 Uiso 1 1 calc R U
C8 C 0.75379(14) 0.32553(6) 0.63617(4) 0.0253(2) Uani 1 1 d . .
H8 H 0.7420 0.3018 0.6050 0.030 Uiso 1 1 calc R U
C9 C 0.81849(13) 0.28780(6) 0.67773(4) 0.0230(2) Uani 1 1 d . .
C10 C 0.83705(15) 0.32524(6) 0.72382(4) 0.0269(3) Uani 1 1 d . .
C11 C 1.0496(2) 0.07599(7) 0.75149(6) 0.0454(4) Uani 1 1 d . .
H11A H 1.1465 0.1022 0.7628 0.068 Uiso 1 1 calc R U
H11B H 1.0816 0.0278 0.7411 0.068 Uiso 1 1 calc R U
H11C H 0.9704 0.0728 0.7789 0.068 Uiso 1 1 calc R U
C12 C 0.83933(14) 0.17087(6) 0.62935(4) 0.0219(2) Uani 1 1 d . .
C13 C 0.67347(14) 0.08556(6) 0.59080(4) 0.0231(2) Uani 1 1 d . .
C14 C 0.78554(14) 0.07646(6) 0.55135(4) 0.0253(3) Uani 1 1 d . .
H14 H 0.7659 0.0432 0.5252 0.030 Uiso 1 1 calc R U
C15 C 0.92402(14) 0.11757(6) 0.55218(4) 0.0240(2) Uani 1 1 d . .
C16 C 0.95373(14) 0.16595(6) 0.59114(4) 0.0226(2) Uani 1 1 d . .
C17 C 1.06761(15) 0.11884(6) 0.51709(4) 0.0259(3) Uani 1 1 d . .
C18 C 1.18345(14) 0.17130(6) 0.53897(4) 0.0249(2) Uani 1 1 d . .
C19 C 1.33773(15) 0.19033(6) 0.52247(4) 0.0285(3) Uani 1 1 d . .
H19 H 1.3816 0.1709 0.4925 0.034 Uiso 1 1 calc R U
C20 C 1.42641(15) 0.23854(7) 0.55089(5) 0.0309(3) Uani 1 1 d . .
H20 H 1.5333 0.2520 0.5407 0.037 Uiso 1 1 calc R U
C21 C 1.35987(16) 0.26741(7) 0.59430(5) 0.0310(3) Uani 1 1 d . .
H21 H 1.4222 0.3007 0.6131 0.037 Uiso 1 1 calc R U
C22 C 1.20379(15) 0.24875(6) 0.61085(5) 0.0279(3) Uani 1 1 d . .
H22 H 1.1592 0.2691 0.6404 0.034 Uiso 1 1 calc R U
C23 C 1.11578(14) 0.19973(6) 0.58304(4) 0.0232(2) Uani 1 1 d . .
C24 C 0.52021(14) 0.04343(6) 0.59329(4) 0.0238(2) Uani 1 1 d . .
C25 C 0.38685(15) 0.06839(6) 0.62078(4) 0.0269(3) Uani 1 1 d . .
H25 H 0.3942 0.1130 0.6375 0.032 Uiso 1 1 calc R U
C26 C 0.24387(15) 0.02892(7) 0.62400(5) 0.0322(3) Uani 1 1 d . .
H26 H 0.1537 0.0467 0.6426 0.039 Uiso 1 1 calc R U
C27 C 0.23273(16) -0.03642(7) 0.60008(5) 0.0359(3) Uani 1 1 d . .
H27 H 0.1352 -0.0637 0.6025 0.043 Uiso 1 1 calc R U
C28 C 0.36402(17) -0.06190(7) 0.57264(5) 0.0346(3) Uani 1 1 d . .
H28 H 0.3564 -0.1068 0.5564 0.041 Uiso 1 1 calc R U
C29 C 0.50629(15) -0.02226(6) 0.56882(5) 0.0286(3) Uani 1 1 d . .
H29 H 0.5950 -0.0398 0.5495 0.034 Uiso 1 1 calc R U
N1 N 0.70058(11) 0.13170(5) 0.62847(3) 0.0229(2) Uani 1 1 d . .
O1 O 1.08488(11) 0.08407(5) 0.47912(3) 0.0347(2) Uani 1 1 d . .
O2 O 0.97767(11) 0.11243(4) 0.71045(3) 0.0323(2) Uani 1 1 d . .

loop_
_atom_site_aniso_label
_atom_site_aniso_U_11
_atom_site_aniso_U_22
_atom_site_aniso_U_33
_atom_site_aniso_U_23
_atom_site_aniso_U_13
_atom_site_aniso_U_12
C1 0.0173(5) 0.0271(6) 0.0227(5) -0.0027(4) 0.0020(4) -0.0033(4)
C2 0.0225(6) 0.0268(6) 0.0255(6) -0.0014(4) 0.0015(4) -0.0021(4)
C3 0.0303(6) 0.0337(6) 0.0231(6) 0.0002(5) -0.0031(5) -0.0051(5)
C4 0.0368(7) 0.0318(6) 0.0224(6) -0.0059(5) -0.0007(5) -0.0088(5)
C5 0.0427(8) 0.0273(6) 0.0322(6) -0.0074(5) 0.0018(6) -0.0062(5)
C6 0.0400(7) 0.0237(6) 0.0423(7) -0.0025(5) 0.0019(6) -0.0015(5)
C7 0.0257(6) 0.0307(6) 0.0339(6) 0.0029(5) -0.0011(5) -0.0021(5)
C8 0.0203(5) 0.0297(6) 0.0258(5) -0.0020(5) 0.0004(4) -0.0037(4)
C9 0.0175(5) 0.0268(6) 0.0246(5) -0.0026(4) 0.0027(4) -0.0051(4)
C10 0.0273(6) 0.0273(6) 0.0261(6) -0.0033(5) 0.0021(5) -0.0071(5)
C11 0.0606(9) 0.0377(7) 0.0381(7) -0.0003(6) -0.0149(7) 0.0135(7)
C12 0.0211(5) 0.0222(5) 0.0224(5) -0.0007(4) -0.0013(4) 0.0011(4)
C13 0.0230(6) 0.0227(5) 0.0235(5) -0.0002(4) -0.0018(4) 0.0016(4)
C14 0.0271(6) 0.0244(6) 0.0243(5) -0.0036(4) -0.0009(5) -0.0006(5)
C15 0.0243(6) 0.0249(5) 0.0228(5) -0.0012(4) -0.0002(4) 0.0021(4)
C16 0.0220(6) 0.0230(5) 0.0227(5) 0.0004(4) -0.0019(4) 0.0012(4)
C17 0.0267(6) 0.0276(6) 0.0235(6) -0.0004(4) 0.0018(5) 0.0019(5)
C18 0.0241(6) 0.0270(6) 0.0235(5) 0.0027(4) 0.0000(5) 0.0016(5)
C19 0.0273(6) 0.0322(6) 0.0262(6) 0.0035(5) 0.0050(5) 0.0007(5)
C20 0.0240(6) 0.0346(7) 0.0342(6) 0.0066(5) 0.0032(5) -0.0045(5)
C21 0.0267(6) 0.0316(6) 0.0346(6) -0.0002(5) -0.0020(5) -0.0060(5)
C22 0.0261(6) 0.0288(6) 0.0289(6) -0.0025(5) 0.0006(5) -0.0021(5)
C23 0.0218(6) 0.0240(5) 0.0238(5) 0.0020(4) -0.0003(4) 0.0013(4)
C24 0.0235(6) 0.0250(6) 0.0230(5) 0.0017(4) -0.0040(4) -0.0006(4)
C25 0.0256(6) 0.0265(6) 0.0285(6) 0.0005(4) -0.0016(5) 0.0009(5)
C26 0.0236(6) 0.0372(7) 0.0356(6) 0.0027(5) 0.0012(5) -0.0001(5)
C27 0.0260(6) 0.0390(7) 0.0425(7) 0.0023(6) -0.0032(5) -0.0102(5)
C28 0.0343(7) 0.0312(6) 0.0382(7) -0.0046(5) -0.0036(6) -0.0083(5)
C29 0.0269(6) 0.0297(6) 0.0293(6) -0.0029(5) -0.0012(5) -0.0020(5)
N1 0.0212(5) 0.0238(5) 0.0237(5) -0.0015(4) -0.0011(4) -0.0003(4)
O1 0.0364(5) 0.0400(5) 0.0276(4) -0.0099(4) 0.0068(4) -0.0029(4)
O2 0.0396(5) 0.0295(4) 0.0278(4) -0.0022(3) -0.0055(4) 0.0082(4)

loop_
_atom_type_symbol
_atom_type_description
_atom_type_scat_dispersion_real
_atom_type_scat_dispersion_imag
_atom_type_scat_source
C C 0.0181 0.0091 'International Tables Vol C Tables 4.2.6.8 and 6.1.1.4'
H H 0.0000 0.0000 'International Tables Vol C Tables 4.2.6.8 and 6.1.1.4'
N N 0.0311 0.0180 'International Tables Vol C Tables 4.2.6.8 and 6.1.1.4'
O O 0.0492 0.0322 'International Tables Vol C Tables 4.2.6.8 and 6.1.1.4'

loop_
_geom_angle_atom_site_label_1
_geom_angle_atom_site_label_2
_geom_angle_atom_site_label_3
_geom_angle
C2 C1 C9 119.87(10)
C2 C1 C12 118.04(10)
C9 C1 C12 122.07(10)
O2 C2 C1 115.67(10)
O2 C2 C3 123.09(10)
C1 C2 C3 121.24(11)
C4 C3 C2 119.12(11)
C4 C3 H3 120.4
C2 C3 H3 120.4
C3 C4 C10 121.93(10)
C3 C4 H4 119.0
C10 C4 H4 119.0
C6 C5 C10 121.31(11)
C6 C5 H5 119.3
C10 C5 H5 119.3
C5 C6 C7 119.72(11)
C5 C6 H6 120.1
C7 C6 H6 120.1
C8 C7 C6 120.60(12)
C8 C7 H7 119.7
C6 C7 H7 119.7
C7 C8 C9 121.13(11)
C7 C8 H8 119.4
C9 C8 H8 119.4
C1 C9 C8 122.93(10)
C1 C9 C10 118.95(10)
C8 C9 C10 118.12(10)
C4 C10 C5 122.08(11)
C4 C10 C9 118.84(11)
C5 C10 C9 119.08(11)
O2 C11 H11A 109.5
O2 C11 H11B 109.5
H11A C11 H11B 109.5
O2 C11 H11C 109.5
H11A C11 H11C 109.5
H11B C11 H11C 109.5
N1 C12 C16 121.11(10)
N1 C12 C1 115.67(10)
C16 C12 C1 123.09(10)
N1 C13 C14 122.10(10)
N1 C13 C24 116.59(10)
C14 C13 C24 121.31(10)
C15 C14 C13 117.27(10)
C15 C14 H14 121.4
C13 C14 H14 121.4
C14 C15 C16 121.25(11)
C14 C15 C17 130.14(10)
C16 C15 C17 108.55(10)
C12 C16 C15 118.23(11)
C12 C16 C23 132.89(10)
C15 C16 C23 108.78(10)
O1 C17 C18 127.60(11)
O1 C17 C15 127.17(11)
C18 C17 C15 105.24(9)
C19 C18 C23 121.90(11)
C19 C18 C17 128.80(11)
C23 C18 C17 109.25(10)
C18 C19 C20 118.06(11)
C18 C19 H19 121.0
C20 C19 H19 121.0
C19 C20 C21 120.42(11)
C19 C20 H20 119.8
C21 C20 H20 119.8
C20 C21 C22 121.67(12)
C20 C21 H21 119.2
C22 C21 H21 119.2
C23 C22 C21 118.13(11)
C23 C22 H22 120.9
C21 C22 H22 120.9
C22 C23 C18 119.80(11)
C22 C23 C16 131.98(11)
C18 C23 C16 108.18(10)
C25 C24 C29 118.53(11)
C25 C24 C13 120.39(10)
C29 C24 C13 121.08(10)
C26 C25 C24 120.88(11)
C26 C25 H25 119.6
C24 C25 H25 119.6
C27 C26 C25 119.90(12)
C27 C26 H26 120.1
C25 C26 H26 120.1
C26 C27 C28 119.90(12)
C26 C27 H27 120.0
C28 C27 H27 120.0
C29 C28 C27 120.38(12)
C29 C28 H28 119.8
C27 C28 H28 119.8
C28 C29 C24 120.40(12)
C28 C29 H29 119.8
C24 C29 H29 119.8
C13 N1 C12 120.01(10)
C2 O2 C11 118.40(9)

loop_
_geom_bond_atom_site_label_1
_geom_bond_atom_site_label_2
_geom_bond_distance
C1 C2 1.3822(16)
C1 C9 1.4186(16)
C1 C12 1.4959(15)
C2 O2 1.3687(14)
C2 C3 1.4132(16)
C3 C4 1.3648(18)
C3 H3 0.9500
C4 C10 1.4102(17)
C4 H4 0.9500
C5 C6 1.3656(19)
C5 C10 1.4161(17)
C5 H5 0.9500
C6 C7 1.4107(18)
C6 H6 0.9500
C7 C8 1.3686(17)
C7 H7 0.9500
C8 C9 1.4196(17)
C8 H8 0.9500
C9 C10 1.4268(16)
C11 O2 1.4204(16)
C11 H11A 0.9800
C11 H11B 0.9800
C11 H11C 0.9800
C12 N1 1.3519(15)
C12 C16 1.3888(16)
C13 N1 1.3461(15)
C13 C14 1.4081(16)
C13 C24 1.4829(16)
C14 C15 1.3699(17)
C14 H14 0.9500
C15 C16 1.4025(16)
C15 C17 1.5037(16)
C16 C23 1.4849(16)
C17 O1 1.2150(14)
C17 C18 1.4855(17)
C18 C19 1.3836(17)
C18 C23 1.4071(16)
C19 C20 1.3859(18)
C19 H19 0.9500
C20 C21 1.3917(18)
C20 H20 0.9500
C21 C22 1.3958(18)
C21 H21 0.9500
C22 C23 1.3840(17)
C22 H22 0.9500
C24 C25 1.3961(17)
C24 C29 1.3989(16)
C25 C26 1.3865(18)
C25 H25 0.9500
C26 C27 1.3847(19)
C26 H26 0.9500
C27 C28 1.386(2)
C27 H27 0.9500
C28 C29 1.3844(18)
C28 H28 0.9500
C29 H29 0.9500

loop_
_geom_torsion_atom_site_label_1
_geom_torsion_atom_site_label_2
_geom_torsion_atom_site_label_3
_geom_torsion_atom_site_label_4
_geom_torsion
C9 C1 C2 O2 -178.80(10)
C12 C1 C2 O2 2.62(15)
C9 C1 C2 C3 1.04(17)
C12 C1 C2 C3 -177.54(11)
O2 C2 C3 C4 -179.37(11)
C1 C2 C3 C4 0.80(18)
C2 C3 C4 C10 -1.04(19)
C10 C5 C6 C7 0.3(2)
C5 C6 C7 C8 1.1(2)
C6 C7 C8 C9 -0.78(18)
C2 C1 C9 C8 177.33(11)
C12 C1 C9 C8 -4.15(17)
C2 C1 C9 C10 -2.61(16)
C12 C1 C9 C10 175.91(10)
C7 C8 C9 C1 179.14(11)
C7 C8 C9 C10 -0.93(17)
C3 C4 C10 C5 179.57(12)
C3 C4 C10 C9 -0.55(19)
C6 C5 C10 C4 177.82(12)
C6 C5 C10 C9 -2.06(19)
C1 C9 C10 C4 2.36(17)
C8 C9 C10 C4 -177.57(11)
C1 C9 C10 C5 -177.75(11)
C8 C9 C10 C5 2.31(17)
C2 C1 C12 N1 83.52(13)
C9 C1 C12 N1 -95.02(13)
C2 C1 C12 C16 -92.31(14)
C9 C1 C12 C16 89.14(14)
N1 C13 C14 C15 -1.00(17)
C24 C13 C14 C15 -179.86(10)
C13 C14 C15 C16 0.87(17)
C13 C14 C15 C17 177.76(11)
N1 C12 C16 C15 -1.88(16)
C1 C12 C16 C15 173.73(10)
N1 C12 C16 C23 -177.65(11)
C1 C12 C16 C23 -2.03(19)
C14 C15 C16 C12 0.51(17)
C17 C15 C16 C12 -176.98(10)
C14 C15 C16 C23 177.23(10)
C17 C15 C16 C23 -0.26(12)
C14 C15 C17 O1 3.0(2)
C16 C15 C17 O1 -179.83(12)
C14 C15 C17 C18 -176.74(12)
C16 C15 C17 C18 0.45(12)
O1 C17 C18 C19 -2.7(2)
C15 C17 C18 C19 177.03(11)
O1 C17 C18 C23 179.80(12)
C15 C17 C18 C23 -0.49(12)
C23 C18 C19 C20 0.38(17)
C17 C18 C19 C20 -176.86(12)
C18 C19 C20 C21 -0.94(18)
C19 C20 C21 C22 0.48(19)
C20 C21 C22 C23 0.57(18)
C21 C22 C23 C18 -1.12(17)
C21 C22 C23 C16 176.39(11)
C19 C18 C23 C22 0.67(17)
C17 C18 C23 C22 178.39(10)
C19 C18 C23 C16 -177.38(10)
C17 C18 C23 C16 0.34(12)
C12 C16 C23 C22 -1.7(2)
C15 C16 C23 C22 -177.78(12)
C12 C16 C23 C18 176.01(12)
C15 C16 C23 C18 -0.05(12)
N1 C13 C24 C25 23.57(15)
C14 C13 C24 C25 -157.51(11)
N1 C13 C24 C29 -155.67(11)
C14 C13 C24 C29 23.25(17)
C29 C24 C25 C26 0.27(17)
C13 C24 C25 C26 -178.99(11)
C24 C25 C26 C27 0.52(19)
C25 C26 C27 C28 -0.5(2)
C26 C27 C28 C29 -0.2(2)
C27 C28 C29 C24 1.1(2)
C25 C24 C29 C28 -1.06(17)
C13 C24 C29 C28 178.20(11)
C14 C13 N1 C12 -0.32(16)
C24 C13 N1 C12 178.59(10)
C16 C12 N1 C13 1.80(16)
C1 C12 N1 C13 -174.13(10)
C1 C2 O2 C11 179.64(12)
C3 C2 O2 C11 -0.20(18)
